data_7701209
loop_
_publ_author_name
'Bodenstein, Tilmann'
'Eichh\"ofer, Andreas'

_publ_section_title
;
 Magnetic anisotropy in trigonal planar Fe(ii) bis(trimethylsilyl)amido
 complexes of the type
 [Fe{N(SiMe<sub>3</sub>)<sub>2</sub>}<sub>2</sub>L]-experiment and theory.
;
_journal_issue 41
_journal_name_full 'Dalton transactions (Cambridge, England : 2003)'
_journal_page_first 15699
_journal_page_last 15712
_journal_paper_doi 10.1039/c9dt01702j
_journal_volume 48
_journal_year 2019
_chemical_formula_sum 'C30 H51 Fe N2 O P Si4'
_chemical_formula_weight 654.90
_chemical_properties_physical Air-sensitive,Moisture-sensitive
_space_group_crystal_system monoclinic
_space_group_IT_number 14
_space_group_name_Hall '-P 2ybc'
_space_group_name_H-M_alt 'P 1 21/c 1'
_symmetry_space_group_name_Hall '-P 2ybc'
_symmetry_space_group_name_H-M 'P 1 21/c 1'
_atom_sites_solution_hydrogens geom
_audit_creation_method SHELXL-2014
_audit_update_record
;
2019-03-11 deposited with the CCDC.    2019-09-13 downloaded from the CCDC.
;
_cell_angle_alpha 90
_cell_angle_beta 96.63(3)
_cell_angle_gamma 90
_cell_formula_units_Z 4
_cell_length_a 12.179(2)
_cell_length_b 15.406(3)
_cell_length_c 20.294(4)
_cell_measurement_reflns_used 28243
_cell_measurement_temperature 180(2)
_cell_measurement_theta_max 27.19
_cell_measurement_theta_min 2.14
_cell_volume 3782.3(12)
_computing_cell_refinement 'STOE X-AREA'
_computing_data_collection 'STOE X-AREA'
_computing_data_reduction 'STOE X-RED'
_computing_structure_refinement 'SHELXL-2014 (Sheldrick, 2014)'
_diffrn_ambient_temperature 180(2)
_diffrn_detector_area_resol_mean 6.67
_diffrn_measured_fraction_theta_full 1.000
_diffrn_measured_fraction_theta_max 0.987
_diffrn_measurement_device_type 'STOE IPDS 2T'
_diffrn_measurement_method 'rotation method'
_diffrn_radiation_type MoK\a
_diffrn_radiation_wavelength 0.71073
_diffrn_reflns_av_R_equivalents 0.0549
_diffrn_reflns_av_unetI/netI 0.0459
_diffrn_reflns_Laue_measured_fraction_full 1.000
_diffrn_reflns_Laue_measured_fraction_max 0.987
_diffrn_reflns_limit_h_max 15
_diffrn_reflns_limit_h_min -15
_diffrn_reflns_limit_k_max 17
_diffrn_reflns_limit_k_min -19
_diffrn_reflns_limit_l_max 25
_diffrn_reflns_limit_l_min -25
_diffrn_reflns_number 37719
_diffrn_reflns_point_group_measured_fraction_full 1.000
_diffrn_reflns_point_group_measured_fraction_max 0.987
_diffrn_reflns_theta_full 25.242
_diffrn_reflns_theta_max 26.845
_diffrn_reflns_theta_min 2.140
_diffrn_source 'sealed X-ray tube, 12 x 0.4 mm long-fine focus'
_exptl_absorpt_coefficient_mu 0.591
_exptl_absorpt_correction_T_max 0.9238
_exptl_absorpt_correction_T_min 0.8059
_exptl_absorpt_correction_type integration
_exptl_absorpt_process_details XRED-32
_exptl_crystal_colour 'pale green'
_exptl_crystal_density_diffrn 1.150
_exptl_crystal_description needle
_exptl_crystal_F_000 1400
_exptl_crystal_preparation 'Magnetic properties'
_exptl_crystal_size_max 0.400
_exptl_crystal_size_mid 0.243
_exptl_crystal_size_min 0.150
_refine_diff_density_max 1.315
_refine_diff_density_min -1.017
_refine_diff_density_rms 0.061
_refine_ls_extinction_method none
_refine_ls_goodness_of_fit_ref 0.990
_refine_ls_hydrogen_treatment constr
_refine_ls_matrix_type full
_refine_ls_number_parameters 367
_refine_ls_number_reflns 8018
_refine_ls_number_restraints 0
_refine_ls_restrained_S_all 0.990
_refine_ls_R_factor_all 0.0698
_refine_ls_R_factor_gt 0.0431
_refine_ls_shift/su_max 0.000
_refine_ls_shift/su_mean 0.000
_refine_ls_structure_factor_coef Fsqd
_refine_ls_weighting_details 'w=1/[\s^2^(Fo^2^)+(0.0687P)^2^] where P=(Fo^2^+2Fc^2^)/3'
_refine_ls_weighting_scheme calc
_refine_ls_wR_factor_gt 0.1083
_refine_ls_wR_factor_ref 0.1167
_reflns_Friedel_coverage 0.000
_reflns_number_gt 5508
_reflns_number_total 8018
_reflns_threshold_expression 'I > 2\s(I)'
_cod_data_source_file c9dt01702j2.cif
_cod_data_source_block p21c
_cod_depositor_comments 'Adding full bibliography for 7701207--7701211.cif.'
_cod_original_cell_volume 3782.3(13)
_cod_database_code 7701209
_shelx_space_group_comment
; 
The symmetry employed for this shelxl refinement is uniquely defined 
by the following loop, which should always be used as a source of 
symmetry information in preference to the above space-group names. 
They are only intended as comments. 
;
_shelxl_version_number 2014-3

loop_
_space_group_symop_operation_xyz
'x, y, z'
'-x, y+1/2, -z+1/2'
'-x, -y, -z'
'x, -y-1/2, z-1/2'

loop_
_atom_site_label
_atom_site_type_symbol
_atom_site_fract_x
_atom_site_fract_y
_atom_site_fract_z
_atom_site_U_iso_or_equiv
_atom_site_adp_type
_atom_site_occupancy
_atom_site_site_symmetry_order
_atom_site_calc_flag
_atom_site_refinement_flags_posn
_atom_site_refinement_flags_adp
_atom_site_refinement_flags_occupancy
_atom_site_disorder_assembly
_atom_site_disorder_group
Fe1 Fe 0.26976(3) 0.59331(2) 0.23465(2) 0.02725(10) Uani 1 1 d . . . . .
P1 P 0.03368(5) 0.68429(4) 0.27624(3) 0.02824(14) Uani 1 1 d . . . . .
Si1 Si 0.33017(6) 0.51311(5) 0.37683(4) 0.03781(18) Uani 1 1 d . . . . .
Si2 Si 0.49990(6) 0.61856(7) 0.31419(4) 0.0516(2) Uani 1 1 d . . . . .
Si3 Si 0.28490(6) 0.67646(5) 0.09249(4) 0.03965(19) Uani 1 1 d . . . . .
Si4 Si 0.27689(12) 0.48273(7) 0.10920(5) 0.0753(3) Uani 1 1 d . . . . .
O1 O 0.12067(14) 0.62349(12) 0.25685(9) 0.0373(4) Uani 1 1 d . . . . .
N1 N 0.36942(17) 0.57698(15) 0.31471(10) 0.0364(5) Uani 1 1 d . . . . .
N2 N 0.27842(18) 0.58566(14) 0.14031(10) 0.0358(5) Uani 1 1 d . . . . .
C1 C 0.1983(3) 0.4542(2) 0.35087(16) 0.0515(8) Uani 1 1 d . . . . .
H1A H 0.1382 0.4963 0.3411 0.077 Uiso 1 1 calc R U . . .
H1B H 0.1812 0.4157 0.3868 0.077 Uiso 1 1 calc R U . . .
H1C H 0.2061 0.4197 0.3111 0.077 Uiso 1 1 calc R U . . .
C2 C 0.3059(3) 0.5792(3) 0.45123(17) 0.0665(10) Uani 1 1 d . . . . .
H2A H 0.3706 0.6158 0.4642 0.100 Uiso 1 1 calc R U . . .
H2B H 0.2938 0.5404 0.4880 0.100 Uiso 1 1 calc R U . . .
H2C H 0.2407 0.6160 0.4404 0.100 Uiso 1 1 calc R U . . .
C3 C 0.4342(3) 0.4271(2) 0.4033(2) 0.0704(11) Uani 1 1 d . . . . .
H3A H 0.4471 0.3915 0.3649 0.106 Uiso 1 1 calc R U . . .
H3B H 0.4063 0.3902 0.4371 0.106 Uiso 1 1 calc R U . . .
H3C H 0.5037 0.4543 0.4218 0.106 Uiso 1 1 calc R U . . .
C4 C 0.5705(3) 0.6464(4) 0.3981(2) 0.0936(16) Uani 1 1 d . . . . .
H4A H 0.5289 0.6922 0.4179 0.140 Uiso 1 1 calc R U . . .
H4B H 0.6455 0.6670 0.3941 0.140 Uiso 1 1 calc R U . . .
H4C H 0.5740 0.5948 0.4265 0.140 Uiso 1 1 calc R U . . .
C5 C 0.5895(3) 0.5439(3) 0.2723(3) 0.1043(17) Uani 1 1 d . . . . .
H5A H 0.5964 0.4886 0.2962 0.156 Uiso 1 1 calc R U . . .
H5B H 0.6628 0.5700 0.2720 0.156 Uiso 1 1 calc R U . . .
H5C H 0.5565 0.5338 0.2266 0.156 Uiso 1 1 calc R U . . .
C6 C 0.4938(3) 0.7230(3) 0.2662(2) 0.0692(10) Uani 1 1 d . . . . .
H6A H 0.4669 0.7115 0.2197 0.104 Uiso 1 1 calc R U . . .
H6B H 0.5679 0.7486 0.2691 0.104 Uiso 1 1 calc R U . . .
H6C H 0.4435 0.7634 0.2849 0.104 Uiso 1 1 calc R U . . .
C7 C 0.1855(3) 0.6727(3) 0.01522(17) 0.0723(11) Uani 1 1 d . . . . .
H7A H 0.2047 0.6244 -0.0127 0.108 Uiso 1 1 calc R U . . .
H7B H 0.1892 0.7274 -0.0091 0.108 Uiso 1 1 calc R U . . .
H7C H 0.1103 0.6645 0.0269 0.108 Uiso 1 1 calc R U . . .
C8 C 0.2483(3) 0.7767(2) 0.13628(18) 0.0594(9) Uani 1 1 d . . . . .
H8A H 0.1709 0.7737 0.1449 0.089 Uiso 1 1 calc R U . . .
H8B H 0.2588 0.8275 0.1086 0.089 Uiso 1 1 calc R U . . .
H8C H 0.2960 0.7819 0.1784 0.089 Uiso 1 1 calc R U . . .
C9 C 0.4258(3) 0.6938(2) 0.06601(19) 0.0627(9) Uani 1 1 d . . . . .
H9A H 0.4817 0.6887 0.1046 0.094 Uiso 1 1 calc R U . . .
H9B H 0.4297 0.7518 0.0466 0.094 Uiso 1 1 calc R U . . .
H9C H 0.4396 0.6500 0.0329 0.094 Uiso 1 1 calc R U . . .
C10 C 0.2979(5) 0.4009(2) 0.1753(3) 0.1013(18) Uani 1 1 d . . . . .
H10A H 0.3704 0.4096 0.2009 0.152 Uiso 1 1 calc R U . . .
H10B H 0.2945 0.3427 0.1556 0.152 Uiso 1 1 calc R U . . .
H10C H 0.2400 0.4067 0.2048 0.152 Uiso 1 1 calc R U . . .
C11 C 0.1320(5) 0.4532(4) 0.0656(3) 0.130(2) Uani 1 1 d . . . . .
H11A H 0.0755 0.4715 0.0933 0.196 Uiso 1 1 calc R U . . .
H11B H 0.1273 0.3903 0.0586 0.196 Uiso 1 1 calc R U . . .
H11C H 0.1199 0.4829 0.0226 0.196 Uiso 1 1 calc R U . . .
C12 C 0.3655(6) 0.4639(4) 0.0456(4) 0.0629(15) Uiso 0.6 1 d . . P A 3
H12A H 0.3409 0.4996 0.0067 0.094 Uiso 0.6 1 calc R U P A 3
H12B H 0.3623 0.4025 0.0330 0.094 Uiso 0.6 1 calc R U P A 3
H12C H 0.4417 0.4794 0.0624 0.094 Uiso 0.6 1 calc R U P A 3
C12A C 0.312(2) 0.4791(17) 0.0183(14) 0.0629(15) Uiso 0.15 1 d . . P A 1
H12D H 0.2607 0.5162 -0.0096 0.094 Uiso 0.15 1 calc R U P A 1
H12E H 0.3064 0.4193 0.0019 0.094 Uiso 0.15 1 calc R U P A 1
H12F H 0.3881 0.5001 0.0168 0.094 Uiso 0.15 1 calc R U P A 1
C12B C 0.4183(14) 0.4593(10) 0.0709(8) 0.0629(15) Uiso 0.25 1 d . . P A 2
H12G H 0.4204 0.4938 0.0305 0.094 Uiso 0.25 1 calc R U P A 2
H12H H 0.4226 0.3975 0.0601 0.094 Uiso 0.25 1 calc R U P A 2
H12I H 0.4810 0.4751 0.1034 0.094 Uiso 0.25 1 calc R U P A 2
C13 C 0.0901(2) 0.78934(17) 0.29620(12) 0.0331(5) Uani 1 1 d . . . . .
C14 C 0.2013(2) 0.7960(2) 0.32087(15) 0.0442(7) Uani 1 1 d . . . . .
H14 H 0.2469 0.7458 0.3257 0.053 Uiso 1 1 calc R U . . .
C15 C 0.2443(3) 0.8772(2) 0.33826(17) 0.0568(8) Uani 1 1 d . . . . .
H15 H 0.3204 0.8825 0.3544 0.068 Uiso 1 1 calc R U . . .
C16 C 0.1796(3) 0.9494(2) 0.33262(17) 0.0579(9) Uani 1 1 d . . . . .
H16 H 0.2102 1.0045 0.3453 0.070 Uiso 1 1 calc R U . . .
C17 C 0.0703(3) 0.9427(2) 0.30861(19) 0.0613(9) Uani 1 1 d . . . . .
H17 H 0.0250 0.9930 0.3048 0.074 Uiso 1 1 calc R U . . .
C18 C 0.0255(3) 0.86288(19) 0.28992(16) 0.0484(7) Uani 1 1 d . . . . .
H18 H -0.0502 0.8587 0.2726 0.058 Uiso 1 1 calc R U . . .
C19 C -0.0751(2) 0.69284(15) 0.20919(12) 0.0310(5) Uani 1 1 d . . . . .
C20 C -0.1827(2) 0.71435(19) 0.21846(14) 0.0402(6) Uani 1 1 d . . . . .
H20 H -0.2015 0.7248 0.2619 0.048 Uiso 1 1 calc R U . . .
C21 C -0.2629(2) 0.7206(2) 0.16453(16) 0.0510(8) Uani 1 1 d . . . . .
H21 H -0.3364 0.7364 0.1709 0.061 Uiso 1 1 calc R U . . .
C22 C -0.2363(3) 0.7041(2) 0.10213(16) 0.0549(8) Uani 1 1 d . . . . .
H22 H -0.2917 0.7082 0.0652 0.066 Uiso 1 1 calc R U . . .
C23 C -0.1304(3) 0.6817(2) 0.09222(15) 0.0563(8) Uani 1 1 d . . . . .
H23 H -0.1129 0.6704 0.0486 0.068 Uiso 1 1 calc R U . . .
C24 C -0.0489(2) 0.6755(2) 0.14568(14) 0.0425(6) Uani 1 1 d . . . . .
H24 H 0.0244 0.6596 0.1389 0.051 Uiso 1 1 calc R U . . .
C25 C -0.0258(2) 0.64584(16) 0.34770(12) 0.0312(5) Uani 1 1 d . . . . .
C26 C -0.0850(3) 0.5686(2) 0.34363(16) 0.0525(8) Uani 1 1 d . . . . .
H26 H -0.0994 0.5396 0.3022 0.063 Uiso 1 1 calc R U . . .
C27 C -0.1229(3) 0.5340(2) 0.39904(18) 0.0626(9) Uani 1 1 d . . . . .
H27 H -0.1631 0.4810 0.3958 0.075 Uiso 1 1 calc R U . . .
C28 C -0.1033(3) 0.5750(3) 0.45870(18) 0.0646(10) Uani 1 1 d . . . . .
H28 H -0.1300 0.5510 0.4969 0.078 Uiso 1 1 calc R U . . .
C29 C -0.0453(4) 0.6509(3) 0.46314(18) 0.0743(12) Uani 1 1 d . . . . .
H29 H -0.0308 0.6792 0.5048 0.089 Uiso 1 1 calc R U . . .
C30 C -0.0072(3) 0.6872(2) 0.40771(15) 0.0538(8) Uani 1 1 d . . . . .
H30 H 0.0317 0.7407 0.4113 0.065 Uiso 1 1 calc R U . . .

loop_
_atom_site_aniso_label
_atom_site_aniso_U_11
_atom_site_aniso_U_22
_atom_site_aniso_U_33
_atom_site_aniso_U_23
_atom_site_aniso_U_13
_atom_site_aniso_U_12
Fe1 0.02944(18) 0.03052(19) 0.02118(17) 0.00015(14) 0.00025(12) 0.00309(14)
P1 0.0295(3) 0.0283(3) 0.0270(3) -0.0006(3) 0.0037(2) 0.0009(2)
Si1 0.0437(4) 0.0417(4) 0.0264(4) 0.0053(3) -0.0032(3) 0.0029(3)
Si2 0.0316(4) 0.0800(7) 0.0419(5) 0.0017(4) -0.0016(3) -0.0070(4)
Si3 0.0464(4) 0.0450(4) 0.0277(4) 0.0074(3) 0.0050(3) 0.0019(3)
Si4 0.1440(11) 0.0435(5) 0.0433(5) -0.0116(4) 0.0314(6) -0.0001(6)
O1 0.0332(9) 0.0383(10) 0.0408(11) -0.0029(8) 0.0068(8) 0.0057(8)
N1 0.0337(11) 0.0500(14) 0.0242(11) 0.0041(10) -0.0024(8) -0.0001(10)
N2 0.0469(12) 0.0374(12) 0.0231(10) -0.0012(9) 0.0040(9) 0.0018(10)
C1 0.0553(18) 0.0499(18) 0.0484(18) 0.0138(15) 0.0012(14) -0.0070(14)
C2 0.090(3) 0.072(2) 0.0409(18) -0.0056(17) 0.0211(18) -0.016(2)
C3 0.067(2) 0.062(2) 0.076(3) 0.019(2) -0.0218(19) 0.0107(18)
C4 0.069(2) 0.147(4) 0.058(2) 0.007(3) -0.0212(19) -0.049(3)
C5 0.059(2) 0.102(4) 0.160(5) -0.010(4) 0.045(3) 0.004(2)
C6 0.0526(19) 0.081(3) 0.073(3) 0.010(2) 0.0045(17) -0.0245(18)
C7 0.078(2) 0.097(3) 0.0387(19) 0.024(2) -0.0064(17) 0.001(2)
C8 0.080(2) 0.0430(18) 0.057(2) 0.0134(16) 0.0167(18) 0.0095(16)
C9 0.060(2) 0.066(2) 0.065(2) 0.0007(19) 0.0224(17) -0.0122(17)
C10 0.167(5) 0.037(2) 0.111(4) 0.000(2) 0.064(4) 0.008(2)
C11 0.170(6) 0.136(5) 0.088(4) -0.048(4) 0.025(4) -0.080(4)
C13 0.0399(14) 0.0335(13) 0.0264(13) 0.0013(10) 0.0053(10) -0.0045(11)
C14 0.0431(15) 0.0463(17) 0.0430(16) -0.0100(13) 0.0048(12) -0.0055(12)
C15 0.0510(18) 0.063(2) 0.056(2) -0.0153(17) 0.0079(15) -0.0196(16)
C16 0.083(2) 0.0371(17) 0.055(2) -0.0059(15) 0.0158(17) -0.0213(17)
C17 0.078(2) 0.0302(15) 0.075(2) 0.0068(16) 0.0056(19) -0.0019(15)
C18 0.0497(16) 0.0347(15) 0.060(2) 0.0051(14) 0.0010(14) -0.0012(13)
C19 0.0372(13) 0.0263(12) 0.0292(13) -0.0011(10) 0.0017(10) -0.0006(10)
C20 0.0382(14) 0.0454(16) 0.0368(15) -0.0018(12) 0.0039(11) 0.0026(12)
C21 0.0379(15) 0.0572(19) 0.0548(19) 0.0029(16) -0.0084(13) 0.0031(13)
C22 0.0593(19) 0.058(2) 0.0420(18) 0.0001(15) -0.0187(15) -0.0041(15)
C23 0.071(2) 0.067(2) 0.0298(15) -0.0086(15) -0.0006(14) -0.0042(17)
C24 0.0462(15) 0.0492(17) 0.0325(14) -0.0054(13) 0.0052(12) -0.0026(13)
C25 0.0312(12) 0.0333(13) 0.0293(13) 0.0040(10) 0.0044(10) 0.0022(10)
C26 0.066(2) 0.0491(18) 0.0433(17) -0.0024(14) 0.0086(15) -0.0208(15)
C27 0.070(2) 0.058(2) 0.062(2) 0.0123(18) 0.0141(17) -0.0214(17)
C28 0.070(2) 0.082(3) 0.0445(19) 0.0161(18) 0.0188(16) -0.0129(19)
C29 0.108(3) 0.082(3) 0.0369(19) -0.0070(18) 0.0241(19) -0.029(2)
C30 0.073(2) 0.0537(19) 0.0370(16) -0.0069(14) 0.0151(15) -0.0176(16)

loop_
_atom_type_symbol
_atom_type_description
_atom_type_scat_dispersion_real
_atom_type_scat_dispersion_imag
_atom_type_scat_source
C C 0.0033 0.0016 'International Tables Vol C Tables 4.2.6.8 and 6.1.1.4'
H H 0.0000 0.0000 'International Tables Vol C Tables 4.2.6.8 and 6.1.1.4'
Fe Fe 0.3463 0.8444 'International Tables Vol C Tables 4.2.6.8 and 6.1.1.4'
N N 0.0061 0.0033 'International Tables Vol C Tables 4.2.6.8 and 6.1.1.4'
O O 0.0106 0.0060 'International Tables Vol C Tables 4.2.6.8 and 6.1.1.4'
P P 0.1023 0.0942 'International Tables Vol C Tables 4.2.6.8 and 6.1.1.4'
Si Si 0.0817 0.0704 'International Tables Vol C Tables 4.2.6.8 and 6.1.1.4'

loop_
_geom_angle_atom_site_label_1
_geom_angle_atom_site_label_2
_geom_angle_atom_site_label_3
_geom_angle
N1 Fe1 N2 136.48(9)
N1 Fe1 O1 110.12(9)
N2 Fe1 O1 113.38(9)
O1 P1 C13 111.14(11)
O1 P1 C19 109.22(11)
C13 P1 C19 109.69(12)
O1 P1 C25 111.65(11)
C13 P1 C25 107.24(12)
C19 P1 C25 107.83(12)
N1 Si1 C1 112.10(12)
N1 Si1 C3 112.45(16)
C1 Si1 C3 105.61(16)
N1 Si1 C2 111.40(14)
C1 Si1 C2 106.32(17)
C3 Si1 C2 108.60(19)
N1 Si2 C5 111.43(18)
N1 Si2 C4 114.18(16)
C5 Si2 C4 109.1(3)
N1 Si2 C6 110.01(14)
C5 Si2 C6 106.5(2)
C4 Si2 C6 105.2(2)
N2 Si3 C8 112.26(13)
N2 Si3 C7 112.54(15)
C8 Si3 C7 104.98(18)
N2 Si3 C9 112.52(15)
C8 Si3 C9 107.20(17)
C7 Si3 C9 106.84(18)
N2 Si4 C12 115.7(2)
N2 Si4 C10 111.89(17)
C12 Si4 C10 111.6(3)
N2 Si4 C11 111.0(2)
C12 Si4 C11 103.0(3)
C10 Si4 C11 102.5(3)
N2 Si4 C12A 112.6(8)
C10 Si4 C12A 130.2(8)
C11 Si4 C12A 81.4(8)
N2 Si4 C12B 109.8(5)
C10 Si4 C12B 96.1(5)
C11 Si4 C12B 124.0(5)
P1 O1 Fe1 154.41(12)
Si1 N1 Si2 123.89(13)
Si1 N1 Fe1 119.58(12)
Si2 N1 Fe1 116.08(12)
Si4 N2 Si3 123.35(13)
Si4 N2 Fe1 115.07(12)
Si3 N2 Fe1 121.58(12)
C18 C13 C14 119.6(3)
C18 C13 P1 121.6(2)
C14 C13 P1 118.7(2)
C15 C14 C13 118.8(3)
C16 C15 C14 121.2(3)
C15 C16 C17 119.9(3)
C16 C17 C18 120.2(3)
C13 C18 C17 120.3(3)
C20 C19 C24 119.6(2)
C20 C19 P1 122.9(2)
C24 C19 P1 117.5(2)
C21 C20 C19 120.1(3)
C22 C21 C20 119.9(3)
C21 C22 C23 120.7(3)
C22 C23 C24 120.2(3)
C23 C24 C19 119.5(3)
C30 C25 C26 118.9(3)
C30 C25 P1 121.6(2)
C26 C25 P1 119.3(2)
C27 C26 C25 120.4(3)
C28 C27 C26 120.4(3)
C27 C28 C29 119.5(3)
C28 C29 C30 120.9(3)
C25 C30 C29 119.9(3)

loop_
_geom_bond_atom_site_label_1
_geom_bond_atom_site_label_2
_geom_bond_distance
Fe1 N1 1.929(2)
Fe1 N2 1.933(2)
Fe1 O1 1.9762(18)
P1 O1 1.5003(18)
P1 C13 1.786(3)
P1 C19 1.791(3)
P1 C25 1.795(3)
Si1 N1 1.710(2)
Si1 C1 1.867(3)
Si1 C3 1.869(3)
Si1 C2 1.873(3)
Si2 N1 1.715(2)
Si2 C5 1.857(4)
Si2 C4 1.867(4)
Si2 C6 1.877(4)
Si3 N2 1.710(2)
Si3 C8 1.862(3)
Si3 C7 1.868(3)
Si3 C9 1.876(3)
Si4 N2 1.706(2)
Si4 C12 1.799(6)
Si4 C10 1.838(5)
Si4 C11 1.935(6)
Si4 C12A 1.94(3)
Si4 C12B 2.002(15)
C13 C18 1.376(4)
C13 C14 1.393(4)
C14 C15 1.386(4)
C15 C16 1.361(5)
C16 C17 1.368(5)
C17 C18 1.380(4)
C19 C20 1.386(4)
C19 C24 1.389(4)
C20 C21 1.384(4)
C21 C22 1.367(5)
C22 C23 1.373(5)
C23 C24 1.387(4)
C25 C30 1.370(4)
C25 C26 1.389(4)
C26 C27 1.372(4)
C27 C28 1.362(5)
C28 C29 1.363(5)
C29 C30 1.383(4)
